data_7244863
loop_
_publ_author_name
'Qian, yin'
'Wang, Yi-Ming'
'Xu, Lei'
'Yao, Wanwan'
'Shao, Dong-Sheng'
'Ren, XiaoMing'

_publ_section_title
;
 Formation of Organic Ion Cocrystals, Phase Transition and Ion Conduction
;
_journal_name_full CrystEngComm
_journal_paper_doi 10.1039/D2CE00156J
_journal_year 2022
_chemical_formula_sum 'C32 H56 N6 Ni S4'
_chemical_formula_weight 711.77
_space_group_crystal_system monoclinic
_space_group_IT_number 14
_space_group_name_Hall '-P 2ybc'
_space_group_name_H-M_alt 'P 1 21/c 1'
_atom_sites_solution_hydrogens geom
_audit_creation_method SHELXL-2017/1
_audit_update_record
;
2022-01-27 deposited with the CCDC.	2022-04-26 downloaded from the CCDC.
;
_cell_angle_alpha 90
_cell_angle_beta 116.2140(10)
_cell_angle_gamma 90
_cell_formula_units_Z 4
_cell_length_a 17.7929(9)
_cell_length_b 15.3944(8)
_cell_length_c 16.2435(8)
_cell_measurement_reflns_used 8487
_cell_measurement_temperature 293(2)
_cell_measurement_theta_max 49.507
_cell_measurement_theta_min 5.241
_cell_volume 3991.7(4)
_computing_structure_refinement 'SHELXL-2017/1 (Sheldrick, 2017)'
_diffrn_ambient_temperature 293(2)
_diffrn_measured_fraction_theta_full 0.995
_diffrn_measured_fraction_theta_max 0.988
_diffrn_measurement_device_type 'CCD area detector'
_diffrn_measurement_method 'phi and omega scans'
_diffrn_radiation_type MoK\a
_diffrn_radiation_wavelength 0.71073
_diffrn_reflns_av_R_equivalents 0.0625
_diffrn_reflns_av_unetI/netI 0.0810
_diffrn_reflns_Laue_measured_fraction_full 0.995
_diffrn_reflns_Laue_measured_fraction_max 0.988
_diffrn_reflns_limit_h_max 19
_diffrn_reflns_limit_h_min -23
_diffrn_reflns_limit_k_max 19
_diffrn_reflns_limit_k_min -20
_diffrn_reflns_limit_l_max 21
_diffrn_reflns_limit_l_min -15
_diffrn_reflns_number 44808
_diffrn_reflns_point_group_measured_fraction_full 0.995
_diffrn_reflns_point_group_measured_fraction_max 0.988
_diffrn_reflns_theta_full 25.242
_diffrn_reflns_theta_max 27.606
_diffrn_reflns_theta_min 1.924
_exptl_absorpt_coefficient_mu 0.723
_exptl_absorpt_correction_type none
_exptl_crystal_colour red
_exptl_crystal_density_diffrn 1.184
_exptl_crystal_description plate
_exptl_crystal_F_000 1528
_refine_diff_density_max 0.495
_refine_diff_density_min -0.333
_refine_diff_density_rms 0.062
_refine_ls_extinction_method none
_refine_ls_goodness_of_fit_ref 0.883
_refine_ls_hydrogen_treatment constr
_refine_ls_matrix_type full
_refine_ls_number_parameters 396
_refine_ls_number_reflns 9162
_refine_ls_number_restraints 0
_refine_ls_restrained_S_all 0.883
_refine_ls_R_factor_all 0.1597
_refine_ls_R_factor_gt 0.0635
_refine_ls_shift/su_max 0.000
_refine_ls_shift/su_mean 0.000
_refine_ls_structure_factor_coef Fsqd
_refine_ls_weighting_details 'w=1/[\s^2^(Fo^2^)+(0.1559P)^2^+0.2567P] where P=(Fo^2^+2Fc^2^)/3'
_refine_ls_weighting_scheme calc
_refine_ls_wR_factor_gt 0.1777
_refine_ls_wR_factor_ref 0.2361
_reflns_Friedel_coverage 0.000
_reflns_number_gt 4482
_reflns_number_total 9162
_reflns_threshold_expression 'I > 2\s(I)'
_cod_data_source_file d2ce00156j2.cif
_cod_data_source_block 1_CCDC3
_cod_original_sg_symbol_H-M 'P 21/c'
_cod_database_code 7244863
_shelx_shelxl_version_number 2017/1
_shelx_space_group_comment
;
The symmetry employed for this shelxl refinement is uniquely defined
by the following loop, which should always be used as a source of
symmetry information in preference to the above space-group names.
They are only intended as comments.
;

loop_
_space_group_symop_operation_xyz
'x, y, z'
'-x, y+1/2, -z+1/2'
'-x, -y, -z'
'x, -y-1/2, z-1/2'

loop_
_atom_site_label
_atom_site_type_symbol
_atom_site_fract_x
_atom_site_fract_y
_atom_site_fract_z
_atom_site_U_iso_or_equiv
_atom_site_adp_type
_atom_site_occupancy
_atom_site_site_symmetry_order
_atom_site_calc_flag
_atom_site_refinement_flags_posn
_atom_site_refinement_flags_adp
_atom_site_refinement_flags_occupancy
_atom_site_disorder_assembly
_atom_site_disorder_group
Ni1 Ni 0.26141(3) 0.24830(2) 0.00315(3) 0.0513(2) Uani 1 1 d . . . . .
S1 S 0.20314(7) 0.12363(7) -0.04646(7) 0.0709(3) Uani 1 1 d . . . . .
S2 S 0.14493(7) 0.30618(7) -0.01346(9) 0.0763(4) Uani 1 1 d . . . . .
S3 S 0.37762(7) 0.19273(7) 0.01566(9) 0.0761(4) Uani 1 1 d . . . . .
S4 S 0.31953(7) 0.37221(7) 0.05532(7) 0.0693(3) Uani 1 1 d . . . . .
N1 N 0.0003(3) 0.0121(4) -0.1352(4) 0.152(2) Uani 1 1 d . . . . .
N2 N -0.0793(3) 0.2564(3) -0.0960(4) 0.1155(18) Uani 1 1 d . . . . .
N3 N 0.5991(3) 0.2492(3) 0.0857(4) 0.1174(17) Uani 1 1 d . . . . .
N4 N 0.5207(3) 0.4871(4) 0.1375(4) 0.148(2) Uani 1 1 d . . . . .
N5 N 0.24012(18) 0.0727(2) 0.24877(18) 0.0569(8) Uani 1 1 d . . . . .
N6 N 0.25590(18) 0.5497(2) 0.24553(18) 0.0548(8) Uani 1 1 d . . . . .
C1 C 0.0433(3) 0.0703(4) -0.1064(4) 0.0976(16) Uani 1 1 d . . . . .
C2 C 0.0995(3) 0.1428(3) -0.0723(3) 0.0683(11) Uani 1 1 d . . . . .
C3 C 0.0743(3) 0.2216(3) -0.0574(3) 0.0680(11) Uani 1 1 d . . . . .
C4 C -0.0120(3) 0.2395(3) -0.0796(3) 0.0843(15) Uani 1 1 d . . . . .
C5 C 0.5320(3) 0.2632(3) 0.0733(4) 0.0839(15) Uani 1 1 d . . . . .
C6 C 0.4474(3) 0.2791(3) 0.0570(3) 0.0676(11) Uani 1 1 d . . . . .
C7 C 0.4219(3) 0.3564(3) 0.0742(3) 0.0639(11) Uani 1 1 d . . . . .
C8 C 0.4775(3) 0.4281(4) 0.1092(4) 0.0946(15) Uani 1 1 d . . . . .
C9 C 0.3416(4) 0.1964(4) 0.2651(4) 0.1140(19) Uani 1 1 d . . . . .
H9A H 0.360551 0.166311 0.225948 0.171 Uiso 1 1 calc R U . . .
H9B H 0.386973 0.229435 0.309874 0.171 Uiso 1 1 calc R U . . .
H9C H 0.296515 0.234733 0.228866 0.171 Uiso 1 1 calc R U . . .
C10 C 0.3119(3) 0.1326(3) 0.3122(3) 0.0825(13) Uani 1 1 d . . . . .
H10A H 0.293366 0.164007 0.351645 0.099 Uiso 1 1 calc R U . . .
H10B H 0.358977 0.096633 0.351200 0.099 Uiso 1 1 calc R U . . .
C11 C 0.1299(4) 0.1885(3) 0.2235(4) 0.119(2) Uani 1 1 d . . . . .
H11A H 0.112621 0.157842 0.263784 0.179 Uiso 1 1 calc R U . . .
H11B H 0.082190 0.216202 0.175841 0.179 Uiso 1 1 calc R U . . .
H11C H 0.170737 0.231616 0.257787 0.179 Uiso 1 1 calc R U . . .
C12 C 0.1667(3) 0.1270(3) 0.1826(3) 0.0862(14) Uani 1 1 d . . . . .
H12A H 0.185197 0.159492 0.143676 0.103 Uiso 1 1 calc R U . . .
H12B H 0.122933 0.087725 0.143273 0.103 Uiso 1 1 calc R U . . .
C13 C 0.2723(4) -0.0460(3) 0.3690(3) 0.115(2) Uani 1 1 d . . . . .
H13A H 0.280888 -0.090133 0.332249 0.172 Uiso 1 1 calc R U . . .
H13B H 0.250349 -0.072058 0.407585 0.172 Uiso 1 1 calc R U . . .
H13C H 0.324661 -0.018179 0.406474 0.172 Uiso 1 1 calc R U . . .
C14 C 0.2114(3) 0.0199(3) 0.3078(3) 0.0917(15) Uani 1 1 d . . . . .
H14A H 0.197923 0.059500 0.345725 0.110 Uiso 1 1 calc R U . . .
H14B H 0.160167 -0.009989 0.267878 0.110 Uiso 1 1 calc R U . . .
C15 C 0.2145(4) -0.0522(4) 0.1374(4) 0.130(2) Uani 1 1 d . . . . .
H15A H 0.206214 -0.094589 0.175960 0.195 Uiso 1 1 calc R U . . .
H15B H 0.239097 -0.079635 0.102042 0.195 Uiso 1 1 calc R U . . .
H15C H 0.161500 -0.027301 0.096734 0.195 Uiso 1 1 calc R U . . .
C16 C 0.2715(3) 0.0176(3) 0.1955(3) 0.0956(15) Uani 1 1 d . . . . .
H16A H 0.323281 -0.009380 0.238369 0.115 Uiso 1 1 calc R U . . .
H16B H 0.284911 0.055346 0.156055 0.115 Uiso 1 1 calc R U . . .
C17 C 0.5594(3) 0.4506(4) 0.4008(4) 0.123(2) Uani 1 1 d . . . . .
H17A H 0.574570 0.479710 0.358022 0.184 Uiso 1 1 calc R U . . .
H17B H 0.592884 0.399210 0.423186 0.184 Uiso 1 1 calc R U . . .
H17C H 0.568971 0.488668 0.451292 0.184 Uiso 1 1 calc R U . . .
C18 C 0.4679(3) 0.4258(3) 0.3534(4) 0.0875(14) Uani 1 1 d . . . . .
H18A H 0.457506 0.393322 0.298286 0.105 Uiso 1 1 calc R U . . .
H18B H 0.455491 0.388006 0.393610 0.105 Uiso 1 1 calc R U . . .
C19 C 0.4103(3) 0.5019(3) 0.3282(3) 0.0891(14) Uani 1 1 d . . . . .
H19A H 0.415532 0.530410 0.383694 0.107 Uiso 1 1 calc R U . . .
H19B H 0.426677 0.543121 0.293930 0.107 Uiso 1 1 calc R U . . .
C20 C 0.3217(3) 0.4767(3) 0.2723(3) 0.0743(12) Uani 1 1 d . . . . .
H20A H 0.307382 0.432848 0.305846 0.089 Uiso 1 1 calc R U . . .
H20B H 0.317283 0.449789 0.216304 0.089 Uiso 1 1 calc R U . . .
C21 C 0.4251(4) 0.7030(5) 0.1631(5) 0.160(3) Uani 1 1 d . . . . .
H21A H 0.432117 0.711393 0.224659 0.240 Uiso 1 1 calc R U . . .
H21B H 0.444371 0.753628 0.143599 0.240 Uiso 1 1 calc R U . . .
H21C H 0.457013 0.653378 0.161255 0.240 Uiso 1 1 calc R U . . .
C22 C 0.3387(4) 0.6890(3) 0.1034(4) 0.0997(17) Uani 1 1 d . . . . .
H22A H 0.332632 0.683054 0.041349 0.120 Uiso 1 1 calc R U . . .
H22B H 0.307812 0.740419 0.104891 0.120 Uiso 1 1 calc R U . . .
C23 C 0.2984(3) 0.6112(3) 0.1242(3) 0.0952(16) Uani 1 1 d . . . . .
H23A H 0.245549 0.598819 0.071589 0.114 Uiso 1 1 calc R U . . .
H23B H 0.334467 0.561015 0.134989 0.114 Uiso 1 1 calc R U . . .
C24 C 0.2834(3) 0.6266(3) 0.2057(3) 0.0706(12) Uani 1 1 d . . . . .
H24A H 0.240989 0.671437 0.190058 0.085 Uiso 1 1 calc R U . . .
H24B H 0.334602 0.649777 0.253991 0.085 Uiso 1 1 calc R U . . .
C25 C 0.1193(5) 0.7348(5) 0.3933(5) 0.168(3) Uani 1 1 d . . . . .
H25A H 0.122535 0.780012 0.354292 0.252 Uiso 1 1 calc R U . . .
H25B H 0.131660 0.758468 0.452606 0.252 Uiso 1 1 calc R U . . .
H25C H 0.063916 0.710561 0.366715 0.252 Uiso 1 1 calc R U . . .
C26 C 0.1795(4) 0.6674(4) 0.4029(4) 0.1163(19) Uani 1 1 d . . . . .
H26A H 0.164773 0.615402 0.426233 0.140 Uiso 1 1 calc R U . . .
H26B H 0.234341 0.685959 0.448254 0.140 Uiso 1 1 calc R U . . .
C27 C 0.1853(3) 0.6451(3) 0.3175(3) 0.0961(16) Uani 1 1 d . . . . .
H27A H 0.131468 0.623123 0.273205 0.115 Uiso 1 1 calc R U . . .
H27B H 0.197190 0.697477 0.292259 0.115 Uiso 1 1 calc R U . . .
C28 C 0.2502(3) 0.5798(3) 0.3304(3) 0.0758(13) Uani 1 1 d . . . . .
H28A H 0.240294 0.529475 0.360097 0.091 Uiso 1 1 calc R U . . .
H28B H 0.304134 0.603786 0.372027 0.091 Uiso 1 1 calc R U . . .
C29 C -0.0207(4) 0.4822(5) 0.1205(5) 0.160(3) Uani 1 1 d . . . . .
H29A H -0.020029 0.492644 0.179047 0.240 Uiso 1 1 calc R U . . .
H29B H -0.073666 0.457433 0.079458 0.240 Uiso 1 1 calc R U . . .
H29C H -0.012679 0.535990 0.095572 0.240 Uiso 1 1 calc R U . . .
C30 C 0.0446(3) 0.4237(4) 0.1312(4) 0.1057(17) Uani 1 1 d . . . . .
H30A H 0.044772 0.417185 0.071910 0.127 Uiso 1 1 calc R U . . .
H30B H 0.030602 0.367430 0.147592 0.127 Uiso 1 1 calc R U . . .
C31 C 0.1330(3) 0.4458(4) 0.2006(3) 0.1054(17) Uani 1 1 d . . . . .
H31A H 0.131940 0.462200 0.257733 0.127 Uiso 1 1 calc R U . . .
H31B H 0.167248 0.393947 0.212429 0.127 Uiso 1 1 calc R U . . .
C32 C 0.1733(3) 0.5163(3) 0.1727(3) 0.0771(12) Uani 1 1 d . . . . .
H32A H 0.134481 0.564754 0.151178 0.093 Uiso 1 1 calc R U . . .
H32B H 0.182119 0.495932 0.121204 0.093 Uiso 1 1 calc R U . . .

loop_
_atom_site_aniso_label
_atom_site_aniso_U_11
_atom_site_aniso_U_22
_atom_site_aniso_U_33
_atom_site_aniso_U_23
_atom_site_aniso_U_13
_atom_site_aniso_U_12
Ni1 0.0606(4) 0.0489(3) 0.0473(3) -0.0009(2) 0.0265(3) 0.0041(2)
S1 0.0698(7) 0.0620(7) 0.0790(8) -0.0213(5) 0.0311(6) -0.0033(5)
S2 0.0706(7) 0.0631(7) 0.1011(9) -0.0002(6) 0.0433(7) 0.0118(6)
S3 0.0760(8) 0.0542(7) 0.1089(9) 0.0014(6) 0.0507(7) 0.0097(6)
S4 0.0693(7) 0.0603(7) 0.0791(7) -0.0187(5) 0.0336(6) -0.0011(5)
N1 0.099(4) 0.149(5) 0.195(6) -0.066(5) 0.053(4) -0.056(4)
N2 0.065(3) 0.149(5) 0.127(4) 0.028(3) 0.038(3) 0.026(3)
N3 0.079(3) 0.122(4) 0.155(5) 0.034(3) 0.055(3) 0.023(3)
N4 0.100(4) 0.121(4) 0.211(6) -0.059(4) 0.058(4) -0.044(4)
N5 0.056(2) 0.059(2) 0.0545(19) -0.0030(14) 0.0235(16) 0.0005(15)
N6 0.062(2) 0.0497(19) 0.0531(19) -0.0009(14) 0.0255(16) 0.0030(14)
C1 0.079(4) 0.108(4) 0.098(4) -0.024(3) 0.032(3) -0.014(3)
C2 0.064(3) 0.082(3) 0.052(2) -0.009(2) 0.020(2) -0.008(2)
C3 0.058(3) 0.082(3) 0.062(3) 0.005(2) 0.024(2) 0.006(2)
C4 0.074(4) 0.100(4) 0.073(3) 0.009(2) 0.027(3) 0.007(3)
C5 0.071(4) 0.085(4) 0.101(4) 0.023(3) 0.043(3) 0.011(3)
C6 0.058(3) 0.074(3) 0.068(3) 0.016(2) 0.025(2) 0.011(2)
C7 0.065(3) 0.068(3) 0.055(2) -0.003(2) 0.022(2) -0.005(2)
C8 0.075(3) 0.095(4) 0.107(4) -0.021(3) 0.034(3) -0.006(3)
C9 0.114(5) 0.110(4) 0.121(4) -0.004(4) 0.055(4) -0.048(4)
C10 0.071(3) 0.091(3) 0.071(3) -0.011(3) 0.018(2) -0.008(3)
C11 0.116(5) 0.096(4) 0.151(5) 0.020(4) 0.064(4) 0.045(4)
C12 0.073(3) 0.081(3) 0.083(3) 0.007(3) 0.015(3) 0.000(3)
C13 0.146(5) 0.087(4) 0.100(4) 0.034(3) 0.045(4) 0.015(4)
C14 0.109(4) 0.080(3) 0.094(4) 0.014(3) 0.051(3) -0.008(3)
C15 0.155(6) 0.111(5) 0.110(4) -0.050(4) 0.046(4) -0.016(4)
C16 0.097(4) 0.103(4) 0.087(3) -0.019(3) 0.041(3) 0.007(3)
C17 0.097(4) 0.098(4) 0.151(5) -0.007(4) 0.034(4) 0.000(3)
C18 0.076(3) 0.067(3) 0.109(4) 0.007(3) 0.032(3) 0.009(3)
C19 0.086(4) 0.080(3) 0.096(3) 0.002(3) 0.035(3) 0.015(3)
C20 0.084(3) 0.056(3) 0.088(3) 0.004(2) 0.043(3) -0.005(2)
C21 0.122(6) 0.168(7) 0.190(7) 0.038(6) 0.068(6) -0.045(5)
C22 0.128(5) 0.096(4) 0.098(4) 0.013(3) 0.071(4) -0.009(4)
C23 0.125(4) 0.080(3) 0.100(4) 0.005(3) 0.067(3) -0.007(3)
C24 0.092(3) 0.060(3) 0.070(3) 0.011(2) 0.046(2) 0.011(2)
C25 0.136(6) 0.225(9) 0.173(7) -0.053(6) 0.096(6) 0.031(6)
C26 0.127(5) 0.148(5) 0.098(4) -0.028(4) 0.071(4) -0.004(4)
C27 0.088(4) 0.105(4) 0.099(4) -0.021(3) 0.045(3) 0.017(3)
C28 0.079(3) 0.087(3) 0.070(3) -0.010(2) 0.041(2) -0.015(3)
C29 0.125(6) 0.186(8) 0.170(7) 0.014(6) 0.066(5) 0.043(6)
C30 0.084(4) 0.101(4) 0.122(4) -0.005(3) 0.036(3) -0.016(3)
C31 0.097(4) 0.108(4) 0.105(4) -0.006(3) 0.039(3) -0.025(3)
C32 0.079(3) 0.076(3) 0.078(3) -0.014(2) 0.036(3) -0.005(2)

loop_
_atom_type_symbol
_atom_type_description
_atom_type_scat_dispersion_real
_atom_type_scat_dispersion_imag
_atom_type_scat_source
C C 0.0033 0.0016 'International Tables Vol C Tables 4.2.6.8 and 6.1.1.4'
H H 0.0000 0.0000 'International Tables Vol C Tables 4.2.6.8 and 6.1.1.4'
N N 0.0061 0.0033 'International Tables Vol C Tables 4.2.6.8 and 6.1.1.4'
S S 0.1246 0.1234 'International Tables Vol C Tables 4.2.6.8 and 6.1.1.4'
Ni Ni 0.3393 1.1124 'International Tables Vol C Tables 4.2.6.8 and 6.1.1.4'

loop_
_geom_angle_atom_site_label_1
_geom_angle_atom_site_label_2
_geom_angle_atom_site_label_3
_geom_angle
_geom_angle_site_symmetry_1
_geom_angle_site_symmetry_3
_geom_angle_publ_flag
S4 Ni1 S2 87.21(4) . . ?
S4 Ni1 S1 178.82(4) . . ?
S2 Ni1 S1 92.52(5) . . ?
S4 Ni1 S3 92.31(4) . . ?
S2 Ni1 S3 178.05(4) . . ?
S1 Ni1 S3 88.00(4) . . ?
C2 S1 Ni1 102.94(16) . . ?
C3 S2 Ni1 102.90(16) . . ?
C6 S3 Ni1 102.94(15) . . ?
C7 S4 Ni1 103.30(15) . . ?
C16 N5 C14 112.5(4) . . ?
C16 N5 C12 109.1(3) . . ?
C14 N5 C12 108.6(3) . . ?
C16 N5 C10 108.5(3) . . ?
C14 N5 C10 108.1(3) . . ?
C12 N5 C10 110.0(3) . . ?
C28 N6 C32 112.7(3) . . ?
C28 N6 C24 108.2(3) . . ?
C32 N6 C24 108.3(3) . . ?
C28 N6 C20 108.6(3) . . ?
C32 N6 C20 109.1(3) . . ?
C24 N6 C20 109.8(3) . . ?
N1 C1 C2 177.5(6) . . ?
C3 C2 C1 122.5(4) . . ?
C3 C2 S1 120.9(3) . . ?
C1 C2 S1 116.6(4) . . ?
C2 C3 C4 121.9(4) . . ?
C2 C3 S2 120.8(3) . . ?
C4 C3 S2 117.4(4) . . ?
N2 C4 C3 177.7(6) . . ?
N3 C5 C6 178.9(6) . . ?
C7 C6 C5 122.5(5) . . ?
C7 C6 S3 120.5(3) . . ?
C5 C6 S3 117.0(4) . . ?
C6 C7 C8 122.0(4) . . ?
C6 C7 S4 121.0(3) . . ?
C8 C7 S4 117.1(3) . . ?
N4 C8 C7 178.3(6) . . ?
C9 C10 N5 115.6(4) . . ?
C11 C12 N5 116.7(4) . . ?
C13 C14 N5 116.1(4) . . ?
N5 C16 C15 117.1(4) . . ?
C19 C18 C17 113.4(4) . . ?
C20 C19 C18 112.3(4) . . ?
C19 C20 N6 116.9(3) . . ?
C21 C22 C23 116.4(5) . . ?
C24 C23 C22 111.4(4) . . ?
C23 C24 N6 118.2(3) . . ?
C25 C26 C27 114.9(5) . . ?
C28 C27 C26 113.7(4) . . ?
C27 C28 N6 116.6(4) . . ?
C29 C30 C31 118.3(5) . . ?
C32 C31 C30 114.9(5) . . ?
C31 C32 N6 116.5(4) . . ?

loop_
_geom_bond_atom_site_label_1
_geom_bond_atom_site_label_2
_geom_bond_distance
_geom_bond_site_symmetry_2
_geom_bond_publ_flag
Ni1 S4 2.1568(11) . ?
Ni1 S2 2.1606(11) . ?
Ni1 S1 2.1609(11) . ?
Ni1 S3 2.1627(11) . ?
S1 C2 1.726(4) . ?
S2 C3 1.730(5) . ?
S3 C6 1.738(5) . ?
S4 C7 1.725(4) . ?
N1 C1 1.135(7) . ?
N2 C4 1.136(7) . ?
N3 C5 1.139(7) . ?
N4 C8 1.147(6) . ?
N5 C16 1.484(5) . ?
N5 C14 1.507(5) . ?
N5 C12 1.524(5) . ?
N5 C10 1.544(5) . ?
N6 C28 1.499(4) . ?
N6 C32 1.513(5) . ?
N6 C24 1.529(5) . ?
N6 C20 1.541(5) . ?
C1 C2 1.437(7) . ?
C2 C3 1.352(6) . ?
C3 C4 1.439(7) . ?
C5 C6 1.430(6) . ?
C6 C7 1.346(6) . ?
C7 C8 1.423(7) . ?
C9 C10 1.477(6) . ?
C11 C12 1.467(7) . ?
C13 C14 1.497(6) . ?
C15 C16 1.493(7) . ?
C17 C18 1.511(7) . ?
C18 C19 1.489(6) . ?
C19 C20 1.481(6) . ?
C21 C22 1.426(8) . ?
C22 C23 1.508(6) . ?
C23 C24 1.482(6) . ?
C25 C26 1.449(8) . ?
C26 C27 1.476(6) . ?
C27 C28 1.474(6) . ?
C29 C30 1.419(8) . ?
C30 C31 1.514(7) . ?
C31 C32 1.478(6) . ?
